data_2004190
loop_
_publ_author_name
'Das, A. K.'
'Bertolasi, V.'

_publ_section_title
;
 <i>N</i>-[1-Phenyl-2(<i>R</i>)-propyl]-2-chloroadenosine. An
 Activating Agent of the Adenosine A2 Receptor
;
_journal_issue 11
_journal_name_full 'Acta Crystallographica Section C'
_journal_page_first 2408
_journal_page_last 2409
_journal_paper_doi 10.1107/S0108270195004793
_journal_volume 51
_journal_year 1995
_chemical_formula_sum 'C19 H22 Cl N5 O4'
_chemical_formula_weight 419.87
_space_group_IT_number 19
_symmetry_cell_setting orthorhombic
_symmetry_space_group_name_Hall 'P 2ac 2ab'
_symmetry_space_group_name_H-M 'P 21 21 21'
_atom_type_scat_source 'SHELX76 (Sheldrick, 1976)'
_cell_angle_alpha 90
_cell_angle_beta 90
_cell_angle_gamma 90
_cell_formula_units_Z 4
_cell_length_a 11.346(2)
_cell_length_b 12.305(1)
_cell_length_c 14.327(1)
_cell_measurement_reflns_used 25
_cell_measurement_temperature 295
_cell_measurement_theta_max 14
_cell_measurement_theta_min 11
_cell_volume 2000.2(4)
_diffrn_measurement_device 'Enraf-Nonius CAD-4'
_diffrn_measurement_method \w/2\q
_diffrn_radiation_type MoK\a
_diffrn_radiation_wavelength 0.71069
_diffrn_reflns_av_R_equivalents 0.00
_diffrn_reflns_limit_h_max 15
_diffrn_reflns_limit_h_min 0
_diffrn_reflns_limit_k_max 16
_diffrn_reflns_limit_k_min 0
_diffrn_reflns_limit_l_max 18
_diffrn_reflns_limit_l_min 0
_diffrn_reflns_number 2712
_diffrn_reflns_theta_max 28
_diffrn_standards_decay_% <0.1
_diffrn_standards_interval_time 120
_diffrn_standards_number 3
_exptl_absorpt_coefficient_mu 0.223
_exptl_absorpt_correction_type none
_exptl_crystal_colour transparent
_exptl_crystal_density_diffrn 1.39
_exptl_crystal_description plate
_exptl_crystal_size_max 0.43
_exptl_crystal_size_mid 0.38
_exptl_crystal_size_min 0.24
_refine_diff_density_max 0.18
_refine_diff_density_min -0.22
_refine_ls_extinction_method none
_refine_ls_goodness_of_fit_obs 0.57
_refine_ls_hydrogen_treatment 'H atoms refined isotropically'
_refine_ls_number_parameters 350
_refine_ls_number_reflns 2073
_refine_ls_R_factor_obs 0.0366
_refine_ls_shift/esd_max 0.0007
_refine_ls_structure_factor_coef F
_refine_ls_weighting_details 'w = 1/[\s^2^(F) + 0.011F^2^]'
_refine_ls_weighting_scheme calc
_refine_ls_wR_factor_obs 0.0452
_reflns_number_observed 2073
_reflns_number_total 2712
_reflns_observed_criterion F>6\s(F)
_cod_data_source_file vj1015.cif
_cod_data_source_block vj1015a
_cod_depositor_comments
;
The following automatic conversions were performed:

'_refine_ls_weighting_scheme' value 'w = 1/[\s^2^(F) + 0.011F^2^]'
was changed to 'calc'. New tag '_refine_ls_weighting_details' was
created. The value of the new tag was set to 'w = 1/[\s^2^(F) +
0.011F^2^]'.

Automatic conversion script
Id: cif_fix_values 3143 2015-03-26 13:38:13Z robertas 
;
_cod_database_code 2004190

loop_
_symmetry_equiv_pos_as_xyz
x,y,z
1/2-x,-y,1/2+z
-x,1/2+y,1/2-z
1/2+x,1/2-y,-z

loop_
_atom_site_label
_atom_site_fract_x
_atom_site_fract_y
_atom_site_fract_z
_atom_site_U_iso_or_equiv
Cl .7791(1) .3367(1) .2705(1) .0532(3)
N1 .6138(2) .4323(3) .1784(2) .044(1)
C2 .6460(3) .4064(3) .2641(2) .039(1)
N3 .5949(2) .4240(2) .3456(2) .038(1)
C4 .4968(3) .4850(3) .3338(2) .035(1)
C5 .4522(3) .5215(3) .2498(2) .041(1)
C6 .5114(3) .4883(3) .1683(2) .043(1)
N7 .3523(3) .5835(3) .2636(2) .051(1)
C8 .3394(3) .5843(3) .3538(2) .048(1)
N9 .4221(2) .5255(2) .4012(2) .039(1)
C1' .4225(3) .5043(2) .5015(2) .036(1)
C2' .3864(2) .3891(3) .5277(2) .034(1)
C3' .4486(3) .3753(3) .6218(2) .037(1)
C4' .5610(3) .4425(3) .6092(2) .041(1)
O4' .5377(2) .5193(2) .5350(2) .041(1)
C5' .6715(3) .3803(4) .5857(3) .053(1)
O5' .6578(3) .3104(2) .5071(2) .056(1)
O3' .3840(2) .4232(2) .6951(2) .050(1)
O2' .2625(2) .3816(2) .5318(2) .047(1)
N6 .4722(3) .5082(3) .0821(2) .053(1)
C9 .5331(3) .4724(3) -.0021(2) .046(1)
C10 .4821(4) .5327(4) -.0855(3) .061(1)
C11 .5258(4) .3493(4) -.0138(3) .059(1)
C12 .6125(4) .3041(3) -.0839(3) .051(1)
C13 .7330(4) .3265(4) -.0760(3) .066(1)
C14 .8129(5) .2833(5) -.1397(5) .082(2)
C15 .7733(8) .2142(5) -.2081(4) .090(3)
C16 .6563(8) .1900(4) -.2151(3) .087(2)
C17 .5773(5) .2348(3) -.1545(3) .066(2)
H8 .279(5) .619(5) .388(4) .08(1)
H6 .421(4) .534(3) .080(3) .04(1)
H9 .613(4) .490(3) .004(3) .04(1)
H101 .522(4) .516(4) -.143(3) .05(1)
H102 .395(5) .516(4) -.099(4) .07(2)
H103 .506(7) .609(6) -.076(5) .11(2)
H111 .441(4) .331(3) -.035(3) .05(1)
H112 .561(4) .314(3) .056(3) .05(1)
H13 .757(6) .370(6) -.011(4) .09(2)
H14 .896(6) .297(5) -.132(4) .09(2)
H15 .813(5) .194(5) -.242(4) .07(2)
H16 .628(7) .145(7) -.288(6) .14(3)
H17 .484(5) .210(4) -.152(3) .07(1)
H1' .368(3) .554(3) .531(2) .03(1)
H2' .419(3) .340(3) .482(2) .02(1)
H3' .466(3) .305(3) .632(2) .02(1)
H4' .578(3) .479(3) .667(3) .04(1)
H51' .744(4) .424(3) .584(3) .04(1)
H52' .695(4) .331(4) .644(3) .06(1)
H20' .238(7) .320(6) .512(5) .10(2)
H30' .316(9) .398(8) .711(6) .16(3)
H50' .641(4) .343(4) .461(3) .06(1)

loop_
_geom_angle_atom_site_label_1
_geom_angle_atom_site_label_2
_geom_angle_atom_site_label_3
_geom_angle
_geom_angle_publ_flag
C1' O4' C4' 109.6(2) yes
N1 C6 C5 117.8(3) yes
C6 N6 C9 123.5(3) yes
C1' C2' O2' 109.8(3) yes
C2 N1 C6 117.3(3) no
Cl C2 N1 114.1(3) no
N1 C2 N3 131.4(3) no
Cl C2 N3 114.5(2) no
C2 N3 C4 110.0(3) no
N3 C4 N9 128.2(3) no
N3 C4 C5 126.2(3) no
C5 C4 N9 105.5(3) no
C4 C5 N7 110.9(3) no
C4 C5 C6 117.0(3) no
C6 C5 N7 132.1(3) no
C5 C6 N6 123.7(3) no
N1 C6 N6 118.5(3) no
C5 N7 C8 103.8(3) no
N7 C8 N9 114.4(3) no
C4 N9 C8 105.4(3) no
C8 N9 C1' 125.9(2) no
C4 N9 C1' 128.5(2) no
N9 C1' O4' 108.4(2) no
N9 C1' C2' 114.1(2) no
C2' C1' O4' 106.8(2) no
C1' C2' C3' 101.3(3) no
C3' C2' O2' 114.6(3) no
C2' C3' O3' 111.7(3) no
C2' C3' C4' 102.7(2) no
C4' C3' O3' 107.2(3) no
C3' C4' C5' 116.4(3) no
C3' C4' O4' 106.7(3) no
O4' C4' C5' 108.6(3) no
C4' C5' O5' 113.1(3) no
N6 C9 C11 111.4(3) no
N6 C9 C10 108.8(3) no
C10 C9 C11 112.2(3) no
C9 C11 C12 113.8(4) no
C11 C12 C17 121.7(4) no
C11 C12 C13 120.6(4) no
C13 C12 C17 117.6(4) no
C12 C13 C14 120.5(5) no
C13 C14 C15 119.4(5) no
C14 C15 C16 120.4(5) no
C15 C16 C17 120.3(5) no
C12 C17 C16 121.7(5) no
N7 C8 H8 127(3) no
N9 C8 H8 118(3) no
N9 C1' H1' 108(2) no
O4' C1' H1' 112(2) no
C2' C1' H1' 108(2) no
C1' C2' H2' 108(2) no
O2' C2' H2' 112(2) no
C3' C2' H2' 111(2) no
C2' C3' H3' 110(2) no
O3' C3' H3' 113(2) no
C4' C3' H3' 111(2) no
C3' C4' H4' 109(2) no
C5' C4' H4' 105(2) no
O4' C4' H4' 112(2) no
C4' C5' H52' 109(3) no
C4' C5' H51' 115(2) no
O5' C5' H52' 107(3) no
O5' C5' H51' 114(2) no
C5' O5' H50' 112(4) no
C3' O3' H30' 121(6) no
C2' O2' H20' 112(5) no
C6 N6 H6 115(3) no
C9 N6 H6 121(4) no
N6 C9 H9 108(3) no
C11 C9 H9 107(3) no
C10 C9 H9 109(3) no
C9 C10 H103 104(4) no
C9 C10 H102 115(3) no
C9 C10 H101 113(3) no
C9 C11 H112 105(2) no
C9 C11 H111 108(3) no
C12 C11 H112 102(2) no
C12 C11 H111 109(2) no
C12 C13 H13 114(3) no
C14 C13 H13 125(3) no
C13 C14 H14 120(4) no
C15 C14 H14 121(4) no
C14 C15 H15 120(5) no
C16 C15 H15 119(5) no
C15 C16 H16 114(4) no
C17 C16 H16 124(4) no
C16 C17 H17 123(3) no
C12 C17 H17 115(3) no

loop_
_geom_bond_atom_site_label_1
_geom_bond_atom_site_label_2
_geom_bond_distance
_geom_bond_publ_flag
Cl C2 1.739(4) yes
C3' O3' 1.410(4) yes
C5' O5' 1.426(5) yes
C6 N6 1.335(4) yes
C1' O4' 1.405(4) yes
C2' O2' 1.410(3) yes
C4' O4' 1.447(4) yes
N6 C9 1.458(4) yes
N9 C1' 1.461(4) yes
N1 C2 1.320(4) no
N1 C6 1.359(4) no
C2 N3 1.322(4) no
N3 C4 1.353(4) no
C4 C5 1.381(4) no
C4 N9 1.378(4) no
C5 C6 1.408(4) no
C5 N7 1.381(5) no
N7 C8 1.301(4) no
C8 N9 1.366(4) no
C1' C2' 1.523(4) no
C2' C3' 1.531(4) no
C3' C4' 1.531(5) no
C4' C5' 1.507(5) no
C9 C10 1.521(6) no
C9 C11 1.526(6) no
C11 C12 1.512(6) no
C12 C13 1.399(6) no
C12 C17 1.382(6) no
C13 C14 1.392(8) no
C14 C15 1.373(9) no
C15 C16 1.364(13) no
C16 C17 1.364(8) no
C8 H8 .94(6) no
C1' H1' .97(4) no
C2' H2' .96(3) no
C3' H3' .89(3) no
C4' H4' .96(4) no
C5' H51' .98(4) no
C5' H52' 1.06(5) no
O5' H50' .79(5) no
O3' H30' .86(10) no
O2' H20' .86(8) no
N6 H6 .67(4) no
C9 H9 .93(5) no
C10 H101 .96(4) no
C10 H102 1.03(6) no
C10 H103 .98(7) no
C11 H111 1.04(5) no
C11 H112 1.17(4) no
C13 H13 1.11(6) no
C14 H14 .96(7) no
C15 H15 .70(6) no
C16 H16 1.23(8) no
C17 H17 1.11(6) no

loop_
_geom_torsion_atom_site_label_1
_geom_torsion_atom_site_label_2
_geom_torsion_atom_site_label_3
_geom_torsion_atom_site_label_4
_geom_torsion
_geom_torsion_publ_flag
C4 N9 C1' O4' 49.5(4) yes
C2' C1' O4' C4' -21.9(3) yes
O4' C1' C2' C3' 34.7(3) yes
C1' C2' C3' C4' -33.3(3) yes
C2' C3' C4' O4' 21.9(3) yes
C3' C4' O4' C1' -0.3(3) yes
C3' C4' C5' O5' 52.8(4) yes
C6 N6 C9 C10 -165.7(3) yes
N6 C9 C11 C12 -164.7(3) yes
